data_4027325
loop_
_publ_author_name
'Day-Shin Hsu'
'Shih-Chung Lin'

_publ_section_title
;
 Total Syntheses of Cladoacetals A and B: Confirmation of Absolute
 Configurations
;
_journal_name_full 'Journal of Organic Chemistry'
_journal_page_first 6139
_journal_page_last 6146
_journal_paper_doi 10.1021/jo300923e
_journal_volume 77
_journal_year 2012
_chemical_absolute_configuration ad
_chemical_formula_sum 'C12 H12 O3'
_chemical_formula_weight 204.22
_chemical_name_systematic
; 
 ? 
;
_space_group_IT_number 19
_symmetry_cell_setting orthorhombic
_symmetry_space_group_name_Hall 'P 2ac 2ab'
_symmetry_space_group_name_H-M 'P 21 21 21'
_atom_sites_solution_hydrogens geom
_atom_sites_solution_primary direct
_atom_sites_solution_secondary difmap
_audit_creation_method SHELXL-97
_cell_angle_alpha 90.00
_cell_angle_beta 90.00
_cell_angle_gamma 90.00
_cell_formula_units_Z 4
_cell_length_a 6.8825(6)
_cell_length_b 10.5619(8)
_cell_length_c 13.8053(11)
_cell_measurement_reflns_used 1894
_cell_measurement_temperature 150(2)
_cell_measurement_theta_max 21.76
_cell_measurement_theta_min 2.43
_cell_volume 1003.54(14)
_computing_cell_refinement 'Bruker SAINT'
_computing_data_collection 'Bruker SMART'
_computing_data_reduction 'Bruker SAINT'
_computing_molecular_graphics 'Bruker SHELXTL'
_computing_publication_material 'Bruker SHELXTL'
_computing_structure_refinement 'SHELXL-97 (Sheldrick, 1997)'
_computing_structure_solution 'SHELXS-97 (Sheldrick, 1990)'
_diffrn_ambient_temperature 150(2)
_diffrn_measured_fraction_theta_full 1.000
_diffrn_measured_fraction_theta_max 1.000
_diffrn_measurement_device_type 'BRUKER SMART APEXCCD area detector'
_diffrn_measurement_method 'omega scans'
_diffrn_radiation_monochromator graphite
_diffrn_radiation_source 'fine-focus sealed tube'
_diffrn_radiation_type MoK\a
_diffrn_radiation_wavelength 0.71073
_diffrn_reflns_av_R_equivalents 0.0512
_diffrn_reflns_av_sigmaI/netI 0.0405
_diffrn_reflns_limit_h_max 8
_diffrn_reflns_limit_h_min -8
_diffrn_reflns_limit_k_max 13
_diffrn_reflns_limit_k_min -13
_diffrn_reflns_limit_l_max 17
_diffrn_reflns_limit_l_min -17
_diffrn_reflns_number 9090
_diffrn_reflns_theta_full 27.50
_diffrn_reflns_theta_max 27.50
_diffrn_reflns_theta_min 2.43
_exptl_absorpt_coefficient_mu 0.097
_exptl_absorpt_correction_T_max 0.9904
_exptl_absorpt_correction_T_min 0.9623
_exptl_absorpt_correction_type multi-scan
_exptl_crystal_colour colorless
_exptl_crystal_density_diffrn 1.352
_exptl_crystal_density_meas ?
_exptl_crystal_description needle
_exptl_crystal_F_000 432
_exptl_crystal_size_max 0.40
_exptl_crystal_size_mid 0.15
_exptl_crystal_size_min 0.10
_refine_diff_density_max 0.252
_refine_diff_density_min -0.191
_refine_diff_density_rms 0.041
_refine_ls_abs_structure_details 'Flack H D (1983), Acta Cryst. A39, 876-881'
_refine_ls_abs_structure_Flack -0.3(15)
_refine_ls_extinction_method none
_refine_ls_goodness_of_fit_ref 1.102
_refine_ls_hydrogen_treatment constr
_refine_ls_matrix_type full
_refine_ls_number_parameters 138
_refine_ls_number_reflns 2306
_refine_ls_number_restraints 0
_refine_ls_restrained_S_all 1.102
_refine_ls_R_factor_all 0.0543
_refine_ls_R_factor_gt 0.0480
_refine_ls_shift/su_max 0.000
_refine_ls_shift/su_mean 0.000
_refine_ls_structure_factor_coef Fsqd
_refine_ls_weighting_details 'calc w=1/[\s^2^(Fo^2^)+(0.0283P)^2^+0.3416P] where P=(Fo^2^+2Fc^2^)/3'
_refine_ls_weighting_scheme calc
_refine_ls_wR_factor_gt 0.0941
_refine_ls_wR_factor_ref 0.0967
_reflns_number_gt 2100
_reflns_number_total 2306
_reflns_threshold_expression >2sigma(I)
_cod_data_source_file jo300923e_si_002.cif
_cod_data_source_block ic15338
_cod_depositor_comments
;
The following automatic conversions were performed:

'_exptl_crystal_density_meas' value 'not_measured' was changed to '?'
- the value is perceived as not measured.

Automatic conversion script
Id: cif_fix_values 3008 2015-01-20 13:52:24Z robertas 
;
_cod_database_code 4027325

loop_
_symmetry_equiv_pos_as_xyz
'x, y, z'
'-x+1/2, -y, z+1/2'
'-x, y+1/2, -z+1/2'
'x+1/2, -y+1/2, -z'

loop_
_atom_site_label
_atom_site_type_symbol
_atom_site_fract_x
_atom_site_fract_y
_atom_site_fract_z
_atom_site_U_iso_or_equiv
_atom_site_adp_type
_atom_site_occupancy
_atom_site_symmetry_multiplicity
_atom_site_calc_flag
_atom_site_refinement_flags
O1 O 0.8748(2) 0.19989(13) 0.49957(10) 0.0306(3) Uani 1 1 d .
H1 H 0.9095 0.2745 0.4877 0.046 Uiso 1 1 calc R
O2 O 0.4450(2) 0.06111(15) 0.56573(12) 0.0419(4) Uani 1 1 d .
O3 O 0.6242(2) -0.11780(12) 0.58274(10) 0.0286(3) Uani 1 1 d .
C1 C 0.8819(3) 0.17907(17) 0.59751(13) 0.0227(4) Uani 1 1 d .
C2 C 1.0054(3) 0.2478(2) 0.65810(15) 0.0283(5) Uani 1 1 d .
H2 H 1.0869 0.3120 0.6322 0.034 Uiso 1 1 calc R
C3 C 1.0079(3) 0.2215(2) 0.75583(15) 0.0300(5) Uani 1 1 d .
H3 H 1.0929 0.2669 0.7975 0.036 Uiso 1 1 calc R
C4 C 0.8871(3) 0.1292(2) 0.79336(14) 0.0281(5) Uani 1 1 d .
H4 H 0.8896 0.1126 0.8610 0.034 Uiso 1 1 calc R
C5 C 0.7610(3) 0.05971(19) 0.73424(14) 0.0236(4) Uani 1 1 d .
C6 C 0.7639(3) 0.08388(18) 0.63406(14) 0.0208(4) Uani 1 1 d .
C7 C 0.6392(3) 0.01236(18) 0.56355(14) 0.0267(4) Uani 1 1 d .
H7 H 0.6932 0.0240 0.4969 0.032 Uiso 1 1 calc R
C8 C 0.6265(3) -0.0287(2) 0.78243(14) 0.0271(4) Uani 1 1 d .
H8 H 0.6346 -0.0290 0.8511 0.032 Uiso 1 1 calc R
C9 C 0.4957(3) -0.1083(2) 0.74601(16) 0.0313(5) Uani 1 1 d .
H9 H 0.4206 -0.1548 0.7914 0.038 Uiso 1 1 calc R
C10 C 0.4541(3) -0.1323(2) 0.64135(15) 0.0281(5) Uani 1 1 d .
H10 H 0.4012 -0.2198 0.6333 0.034 Uiso 1 1 calc R
C11 C 0.3135(3) -0.0368(2) 0.59643(15) 0.0282(5) Uani 1 1 d .
H11 H 0.2239 -0.0032 0.6473 0.034 Uiso 1 1 calc R
C12 C 0.1973(3) -0.0855(2) 0.51159(17) 0.0376(6) Uani 1 1 d .
H12A H 0.2837 -0.1304 0.4668 0.056 Uiso 1 1 calc R
H12B H 0.1363 -0.0141 0.4779 0.056 Uiso 1 1 calc R
H12C H 0.0965 -0.1435 0.5349 0.056 Uiso 1 1 calc R

loop_
_atom_site_aniso_label
_atom_site_aniso_U_11
_atom_site_aniso_U_22
_atom_site_aniso_U_33
_atom_site_aniso_U_23
_atom_site_aniso_U_13
_atom_site_aniso_U_12
O1 0.0415(9) 0.0284(7) 0.0220(7) 0.0053(6) -0.0005(7) -0.0100(7)
O2 0.0310(8) 0.0284(8) 0.0663(11) 0.0185(8) -0.0216(8) -0.0066(7)
O3 0.0286(8) 0.0205(7) 0.0367(8) -0.0026(6) 0.0055(7) -0.0022(6)
C1 0.0253(10) 0.0225(9) 0.0203(9) 0.0000(7) 0.0028(8) 0.0015(8)
C2 0.0280(10) 0.0280(11) 0.0289(11) -0.0002(8) 0.0020(9) -0.0073(9)
C3 0.0265(10) 0.0339(12) 0.0296(11) -0.0052(9) -0.0033(9) -0.0056(10)
C4 0.0282(11) 0.0371(12) 0.0190(9) 0.0015(8) -0.0018(9) 0.0048(10)
C5 0.0208(10) 0.0245(10) 0.0254(10) 0.0027(8) 0.0017(8) 0.0050(8)
C6 0.0196(9) 0.0198(9) 0.0230(10) -0.0016(7) 0.0005(8) 0.0040(8)
C7 0.0309(11) 0.0262(10) 0.0230(10) 0.0024(8) 0.0007(9) -0.0045(9)
C8 0.0246(10) 0.0352(11) 0.0214(9) 0.0083(8) 0.0002(8) 0.0017(10)
C9 0.0273(11) 0.0340(11) 0.0325(11) 0.0149(9) 0.0021(9) -0.0014(10)
C10 0.0252(10) 0.0212(10) 0.0377(12) 0.0050(9) 0.0011(9) -0.0049(8)
C11 0.0244(10) 0.0294(11) 0.0307(11) -0.0007(9) -0.0024(9) -0.0001(8)
C12 0.0319(12) 0.0414(13) 0.0395(13) 0.0013(11) -0.0069(10) -0.0079(10)

loop_
_atom_type_symbol
_atom_type_description
_atom_type_scat_dispersion_real
_atom_type_scat_dispersion_imag
_atom_type_scat_source
C C 0.0033 0.0016 'International Tables Vol C Tables 4.2.6.8 and 6.1.1.4'
H H 0.0000 0.0000 'International Tables Vol C Tables 4.2.6.8 and 6.1.1.4'
O O 0.0106 0.0060 'International Tables Vol C Tables 4.2.6.8 and 6.1.1.4'

loop_
_geom_angle_atom_site_label_1
_geom_angle_atom_site_label_2
_geom_angle_atom_site_label_3
_geom_angle
C1 O1 H1 109.5
C7 O2 C11 109.57(15)
C7 O3 C10 105.76(15)
O1 C1 C6 117.01(17)
O1 C1 C2 121.95(18)
C6 C1 C2 121.02(17)
C3 C2 C1 119.30(19)
C3 C2 H2 120.4
C1 C2 H2 120.4
C2 C3 C4 120.13(19)
C2 C3 H3 119.9
C4 C3 H3 119.9
C3 C4 C5 121.64(18)
C3 C4 H4 119.2
C5 C4 H4 119.2
C4 C5 C6 117.98(18)
C4 C5 C8 117.31(17)
C6 C5 C8 124.61(18)
C1 C6 C5 119.84(17)
C1 C6 C7 117.60(17)
C5 C6 C7 122.54(17)
O3 C7 O2 106.23(16)
O3 C7 C6 114.35(17)
O2 C7 C6 109.80(16)
O3 C7 H7 108.8
O2 C7 H7 108.8
C6 C7 H7 108.8
C9 C8 C5 130.90(18)
C9 C8 H8 114.5
C5 C8 H8 114.5
C8 C9 C10 127.03(19)
C8 C9 H9 116.5
C10 C9 H9 116.5
O3 C10 C9 111.84(17)
O3 C10 C11 102.59(16)
C9 C10 C11 113.66(18)
O3 C10 H10 109.5
C9 C10 H10 109.5
C11 C10 H10 109.5
O2 C11 C12 110.46(18)
O2 C11 C10 101.24(16)
C12 C11 C10 115.22(18)
O2 C11 H11 109.9
C12 C11 H11 109.9
C10 C11 H11 109.9
C11 C12 H12A 109.5
C11 C12 H12B 109.5
H12A C12 H12B 109.5
C11 C12 H12C 109.5
H12A C12 H12C 109.5
H12B C12 H12C 109.5

loop_
_geom_bond_atom_site_label_1
_geom_bond_atom_site_label_2
_geom_bond_distance
O1 C1 1.371(2)
O1 H1 0.8400
O2 C7 1.432(3)
O2 C11 1.439(3)
O3 C7 1.404(2)
O3 C10 1.431(2)
C1 C6 1.387(3)
C1 C2 1.397(3)
C2 C3 1.378(3)
C2 H2 0.9500
C3 C4 1.382(3)
C3 H3 0.9500
C4 C5 1.400(3)
C4 H4 0.9500
C5 C6 1.406(3)
C5 C8 1.473(3)
C6 C7 1.502(3)
C7 H7 1.0000
C8 C9 1.330(3)
C8 H8 0.9500
C9 C10 1.495(3)
C9 H9 0.9500
C10 C11 1.529(3)
C10 H10 1.0000
C11 C12 1.508(3)
C11 H11 1.0000
C12 H12A 0.9800
C12 H12B 0.9800
C12 H12C 0.9800

loop_
_geom_hbond_atom_site_label_D
_geom_hbond_atom_site_label_H
_geom_hbond_atom_site_label_A
_geom_hbond_distance_DH
_geom_hbond_distance_HA
_geom_hbond_distance_DA
_geom_hbond_angle_DHA
_geom_hbond_site_symmetry_A
O1 H1 O2 0.84 1.90 2.724(2) 165.7 4_556
